data_7240029
loop_
_publ_author_name
'Zhao, Jing'
'Luan, Jian'
'Yu, Huixuan'
'Liu, Guocheng'
'Lin, Hongyan'
'Wang, Xiuli'
'Chen, Baokuan'

_publ_section_title
;
 Five naphthalene-amide-bridged Ni(ii) complexes: electrochemistry,
 bifunctional fluorescence responses, removal of contaminants and
 optimization by CVD
;
_journal_issue 8
_journal_name_full CrystEngComm
_journal_page_first 1330
_journal_page_last 1339
_journal_paper_doi 10.1039/C9CE01764J
_journal_volume 22
_journal_year 2020
_chemical_formula_moiety 'C32 H28 N4 Ni O9'
_chemical_formula_sum 'C32 H28 N4 Ni O9'
_chemical_formula_weight 671.27
_space_group_crystal_system monoclinic
_space_group_IT_number 15
_space_group_name_Hall '-C 2yc'
_space_group_name_H-M_alt 'C 1 2/c 1'
_atom_sites_solution_hydrogens mixed
_atom_sites_solution_primary direct
_audit_creation_method SHELXL-2014/7
_audit_update_record
;
2019-12-17 deposited with the CCDC.	2020-01-07 downloaded from the CCDC.
;
_cell_angle_alpha 90
_cell_angle_beta 117.421(1)
_cell_angle_gamma 90
_cell_formula_units_Z 4
_cell_length_a 21.551(2)
_cell_length_b 7.2511(7)
_cell_length_c 20.8300(18)
_cell_measurement_reflns_used 4555
_cell_measurement_temperature 296(2)
_cell_measurement_theta_max 25.00
_cell_measurement_theta_min 2.13
_cell_volume 2889.4(5)
_computing_cell_refinement 'SMART (Bruker, 2001)'
_computing_data_collection 'SMART (Bruker, 2001)'
_computing_data_reduction 'SAINT+ (Bruker, 1999)'
_computing_molecular_graphics 'PLATON (Spek, 2003)'
_computing_publication_material 'SHELXTL (1998)'
_computing_structure_refinement 'SHELXL-2014/7 (Sheldrick, 2014)'
_computing_structure_solution 'SHELXS-97 (Sheldrick, 1990)'
_diffrn_ambient_temperature 296(2)
_diffrn_measured_fraction_theta_full 0.998
_diffrn_measured_fraction_theta_max 0.998
_diffrn_measurement_device_type 'Bruker APEX CCD'
_diffrn_measurement_method '\f and \w scans'
_diffrn_radiation_type MoK\a
_diffrn_radiation_wavelength 0.71073
_diffrn_reflns_av_R_equivalents 0.0208
_diffrn_reflns_av_unetI/netI 0.0234
_diffrn_reflns_Laue_measured_fraction_full 0.998
_diffrn_reflns_Laue_measured_fraction_max 0.998
_diffrn_reflns_limit_h_max 18
_diffrn_reflns_limit_h_min -25
_diffrn_reflns_limit_k_max 8
_diffrn_reflns_limit_k_min -8
_diffrn_reflns_limit_l_max 25
_diffrn_reflns_limit_l_min -16
_diffrn_reflns_number 8203
_diffrn_reflns_point_group_measured_fraction_full 0.998
_diffrn_reflns_point_group_measured_fraction_max 0.998
_diffrn_reflns_theta_full 25.242
_diffrn_reflns_theta_max 25.350
_diffrn_reflns_theta_min 2.129
_exptl_absorpt_coefficient_mu 0.737
_exptl_absorpt_correction_T_max 0.923
_exptl_absorpt_correction_T_min 0.895
_exptl_absorpt_correction_type multi-scan
_exptl_absorpt_process_details SADABS
_exptl_crystal_colour green
_exptl_crystal_density_diffrn 1.543
_exptl_crystal_density_method 'not measured'
_exptl_crystal_description block
_exptl_crystal_F_000 1392
_exptl_crystal_size_max 0.150
_exptl_crystal_size_mid 0.130
_exptl_crystal_size_min 0.110
_refine_diff_density_max 0.391
_refine_diff_density_min -0.648
_refine_diff_density_rms 0.093
_refine_ls_extinction_method none
_refine_ls_goodness_of_fit_ref 1.048
_refine_ls_hydrogen_treatment constr
_refine_ls_matrix_type full
_refine_ls_number_parameters 211
_refine_ls_number_reflns 2650
_refine_ls_number_restraints 6
_refine_ls_restrained_S_all 1.051
_refine_ls_R_factor_all 0.0729
_refine_ls_R_factor_gt 0.0715
_refine_ls_shift/su_max 0.000
_refine_ls_shift/su_mean 0.000
_refine_ls_structure_factor_coef Fsqd
_refine_ls_weighting_details 'w=1/[\s^2^(Fo^2^)+(0.0059P)^2^+60.3216P] where P=(Fo^2^+2Fc^2^)/3'
_refine_ls_weighting_scheme calc
_refine_ls_wR_factor_gt 0.1717
_refine_ls_wR_factor_ref 0.1723
_reflns_Friedel_coverage 0.000
_reflns_number_gt 2573
_reflns_number_total 2650
_reflns_threshold_expression 'I > 2\s(I)'
_cod_data_source_file c9ce01764j2.cif
_cod_data_source_block 3
_cod_depositor_comments 'Adding full bibliography for 7240025--7240029.cif.'
_cod_original_sg_symbol_H-M 'C 2/c'
_cod_database_code 7240029
_shelx_shelxl_version_number 2014/7
_shelx_space_group_comment
;
The symmetry employed for this shelxl refinement is uniquely defined
by the following loop, which should always be used as a source of
symmetry information in preference to the above space-group names.
They are only intended as comments.
;
_shelx_estimated_absorpt_t_min 0.897
_shelx_estimated_absorpt_t_max 0.923

loop_
_space_group_symop_operation_xyz
'x, y, z'
'-x, y, -z+1/2'
'x+1/2, y+1/2, z'
'-x+1/2, y+1/2, -z+1/2'
'-x, -y, -z'
'x, -y, z-1/2'
'-x+1/2, -y+1/2, -z'
'x+1/2, -y+1/2, z-1/2'

loop_
_atom_site_label
_atom_site_type_symbol
_atom_site_fract_x
_atom_site_fract_y
_atom_site_fract_z
_atom_site_U_iso_or_equiv
_atom_site_adp_type
_atom_site_occupancy
_atom_site_site_symmetry_order
_atom_site_calc_flag
_atom_site_refinement_flags_posn
_atom_site_refinement_flags_adp
_atom_site_refinement_flags_occupancy
_atom_site_disorder_assembly
_atom_site_disorder_group
Ni1 Ni 0.0000 1.0000 0.5000 0.0267(3) Uani 1 2 d S . P . .
O1W O -0.0759(2) 0.7996(6) 0.4847(2) 0.0319(9) Uani 1 1 d . . . . .
H1A H -0.1175 0.8208 0.4461 0.038 Uiso 1 1 d R U . . .
H1B H -0.0806 0.8204 0.5249 0.038 Uiso 1 1 d R U . . .
O1 O 0.0281(2) 0.8560(6) 0.43040(19) 0.0328(10) Uani 1 1 d . . . . .
O2 O 0.0696(3) 1.0876(8) 0.3897(3) 0.0611(17) Uani 1 1 d . . . . .
O3 O 0.0000 0.3518(9) 0.2500 0.074(3) Uani 1 2 d S T P . .
H3A H 0.0302 0.2966 0.2916 0.089 Uiso 0.5 1 d R U P . .
O4 O 0.2905(2) 0.6936(6) 0.8669(2) 0.0346(10) Uani 1 1 d . . . . .
N1 N 0.0677(2) 0.8461(7) 0.5883(2) 0.0274(10) Uani 1 1 d . . . . .
N2 N 0.1856(2) 0.8006(7) 0.8477(2) 0.0281(10) Uani 1 1 d . . . . .
H2 H 0.1540 0.8035 0.8620 0.034 Uiso 1 1 calc R U . . .
C1 C 0.0712(3) 0.6634(9) 0.5831(3) 0.0351(14) Uani 1 1 d . . . . .
H1 H 0.0472 0.6091 0.5378 0.042 Uiso 1 1 calc R U . . .
C2 C 0.1085(4) 0.5516(9) 0.6417(3) 0.0413(16) Uani 1 1 d . . . . .
H2A H 0.1097 0.4247 0.6361 0.050 Uiso 1 1 calc R U . . .
C3 C 0.1441(4) 0.6320(9) 0.7088(3) 0.0407(15) Uani 1 1 d . . . . .
H3 H 0.1694 0.5588 0.7492 0.049 Uiso 1 1 calc R U . . .
C4 C 0.1423(3) 0.8212(7) 0.7164(3) 0.0233(11) Uani 1 1 d . . . . .
C5 C 0.1039(3) 0.9202(8) 0.6544(3) 0.0238(11) Uani 1 1 d . . . . .
H5 H 0.1028 1.0477 0.6584 0.029 Uiso 1 1 calc R U . . .
C6 C 0.1790(3) 0.9183(8) 0.7887(3) 0.0290(12) Uani 1 1 d . . . . .
H6A H 0.2252 0.9566 0.7968 0.035 Uiso 1 1 calc R U . . .
H6B H 0.1529 1.0281 0.7878 0.035 Uiso 1 1 calc R U . . .
C7 C 0.2403(3) 0.6875(8) 0.8801(3) 0.0264(12) Uani 1 1 d . . . . .
C8 C 0.2363(3) 0.5431(7) 0.9292(3) 0.0244(12) Uani 1 1 d . . . . .
C9 C 0.2757(3) 0.3883(8) 0.9410(3) 0.0306(13) Uani 1 1 d . . . . .
H9 H 0.3056 0.3788 0.9201 0.037 Uiso 1 1 calc R U . . .
C10 C 0.2727(3) 0.2422(8) 0.9838(3) 0.0276(12) Uani 1 1 d . . . . .
C11 C 0.3128(3) 0.0779(9) 0.9966(3) 0.0387(15) Uani 1 1 d . . . . .
H11 H 0.3426 0.0644 0.9759 0.046 Uiso 1 1 calc R U . . .
C12 C 0.3084(3) -0.0584(8) 1.0384(3) 0.0311(13) Uani 1 1 d . . . . .
H12 H 0.3353 -0.1643 1.0460 0.037 Uiso 1 1 calc R U . . .
C13 C 0.0421(3) 0.9327(9) 0.3840(3) 0.0339(14) Uani 1 1 d . . . . .
C14 C 0.0215(3) 0.8255(8) 0.3147(3) 0.0249(12) Uani 1 1 d . . . . .
C15 C 0.0000 0.9185(11) 0.2500 0.0264(17) Uani 1 2 d S T P . .
H15 H 0.0000 1.0468 0.2500 0.032 Uiso 1 2 calc R U P . .
C16 C 0.0202(3) 0.6351(8) 0.3143(3) 0.0343(14) Uani 1 1 d . . . . .
H16 H 0.0328 0.5704 0.3571 0.041 Uiso 1 1 calc R U . . .
C17 C 0.0000 0.5413(11) 0.2500 0.037(2) Uani 1 2 d S TU P . .

loop_
_atom_site_aniso_label
_atom_site_aniso_U_11
_atom_site_aniso_U_22
_atom_site_aniso_U_33
_atom_site_aniso_U_23
_atom_site_aniso_U_13
_atom_site_aniso_U_12
Ni1 0.0233(5) 0.0425(6) 0.0130(4) 0.0009(5) 0.0073(4) -0.0063(5)
O1W 0.030(2) 0.043(2) 0.0231(19) -0.0052(18) 0.0125(16) -0.0102(19)
O1 0.038(2) 0.046(3) 0.0183(18) 0.0042(18) 0.0155(17) 0.006(2)
O2 0.081(4) 0.076(4) 0.050(3) -0.042(3) 0.050(3) -0.061(3)
O3 0.143(8) 0.013(3) 0.080(6) 0.000 0.061(6) 0.000
O4 0.029(2) 0.039(2) 0.038(2) 0.0162(19) 0.0176(18) 0.0075(18)
N1 0.028(2) 0.036(3) 0.019(2) -0.002(2) 0.0110(19) -0.005(2)
N2 0.027(2) 0.036(3) 0.019(2) 0.007(2) 0.0084(18) 0.007(2)
C1 0.035(3) 0.043(4) 0.030(3) -0.014(3) 0.017(3) -0.010(3)
C2 0.062(4) 0.021(3) 0.041(4) -0.005(3) 0.023(3) 0.004(3)
C3 0.053(4) 0.031(3) 0.032(3) 0.005(3) 0.013(3) 0.010(3)
C4 0.028(3) 0.020(3) 0.022(3) 0.004(2) 0.011(2) 0.004(2)
C5 0.024(3) 0.025(3) 0.022(3) 0.001(2) 0.010(2) -0.005(2)
C6 0.033(3) 0.026(3) 0.021(3) 0.004(2) 0.007(2) 0.006(2)
C7 0.024(3) 0.030(3) 0.021(2) 0.003(2) 0.006(2) 0.001(2)
C8 0.024(3) 0.023(3) 0.023(2) 0.004(2) 0.008(2) 0.000(2)
C9 0.031(3) 0.031(3) 0.037(3) 0.007(3) 0.021(3) 0.008(2)
C10 0.027(3) 0.030(3) 0.029(3) 0.004(2) 0.015(2) 0.003(2)
C11 0.043(3) 0.041(4) 0.048(4) 0.014(3) 0.035(3) 0.014(3)
C12 0.037(3) 0.026(3) 0.037(3) 0.010(2) 0.023(3) 0.012(2)
C13 0.026(3) 0.053(4) 0.026(3) -0.010(3) 0.016(2) -0.007(3)
C14 0.029(3) 0.027(3) 0.022(3) 0.002(2) 0.015(2) -0.002(2)
C15 0.043(5) 0.014(4) 0.029(4) 0.000 0.022(4) 0.000
C16 0.047(4) 0.028(3) 0.032(3) 0.015(3) 0.022(3) 0.003(3)
C17 0.047(4) 0.020(4) 0.045(4) 0.000 0.022(3) 0.000

loop_
_atom_type_symbol
_atom_type_description
_atom_type_scat_dispersion_real
_atom_type_scat_dispersion_imag
_atom_type_scat_source
C C 0.0033 0.0016 'International Tables Vol C Tables 4.2.6.8 and 6.1.1.4'
H H 0.0000 0.0000 'International Tables Vol C Tables 4.2.6.8 and 6.1.1.4'
N N 0.0061 0.0033 'International Tables Vol C Tables 4.2.6.8 and 6.1.1.4'
O O 0.0106 0.0060 'International Tables Vol C Tables 4.2.6.8 and 6.1.1.4'
Ni Ni 0.3393 1.1124 'International Tables Vol C Tables 4.2.6.8 and 6.1.1.4'

loop_
_geom_angle_atom_site_label_1
_geom_angle_atom_site_label_2
_geom_angle_atom_site_label_3
_geom_angle
_geom_angle_site_symmetry_1
_geom_angle_site_symmetry_3
_geom_angle_publ_flag
N1 Ni1 N1 180.0 5_576 . ?
N1 Ni1 O1 87.95(16) 5_576 . ?
N1 Ni1 O1 92.05(16) . . ?
N1 Ni1 O1 92.05(16) 5_576 5_576 ?
N1 Ni1 O1 87.95(16) . 5_576 ?
O1 Ni1 O1 180.0 . 5_576 ?
N1 Ni1 O1W 93.26(17) 5_576 . ?
N1 Ni1 O1W 86.74(17) . . ?
O1 Ni1 O1W 90.20(16) . . ?
O1 Ni1 O1W 89.80(16) 5_576 . ?
N1 Ni1 O1W 86.74(17) 5_576 5_576 ?
N1 Ni1 O1W 93.26(17) . 5_576 ?
O1 Ni1 O1W 89.80(16) . 5_576 ?
O1 Ni1 O1W 90.20(16) 5_576 5_576 ?
O1W Ni1 O1W 180.0 . 5_576 ?
Ni1 O1W H1A 113.7 . . ?
Ni1 O1W H1B 98.9 . . ?
H1A O1W H1B 108.2 . . ?
C13 O1 Ni1 123.9(4) . . ?
C17 O3 H3A 116.3 . . ?
C1 N1 C5 116.9(5) . . ?
C1 N1 Ni1 120.5(4) . . ?
C5 N1 Ni1 122.3(4) . . ?
C7 N2 C6 120.6(5) . . ?
C7 N2 H2 119.7 . . ?
C6 N2 H2 119.7 . . ?
N1 C1 C2 123.1(6) . . ?
N1 C1 H1 118.4 . . ?
C2 C1 H1 118.4 . . ?
C1 C2 C3 118.4(6) . . ?
C1 C2 H2A 120.8 . . ?
C3 C2 H2A 120.8 . . ?
C2 C3 C4 120.3(6) . . ?
C2 C3 H3 119.8 . . ?
C4 C3 H3 119.8 . . ?
C5 C4 C3 116.5(5) . . ?
C5 C4 C6 120.4(5) . . ?
C3 C4 C6 123.1(5) . . ?
N1 C5 C4 124.7(5) . . ?
N1 C5 H5 117.6 . . ?
C4 C5 H5 117.6 . . ?
N2 C6 C4 111.8(5) . . ?
N2 C6 H6A 109.2 . . ?
C4 C6 H6A 109.2 . . ?
N2 C6 H6B 109.2 . . ?
C4 C6 H6B 109.2 . . ?
H6A C6 H6B 107.9 . . ?
O4 C7 N2 121.7(5) . . ?
O4 C7 C8 120.7(5) . . ?
N2 C7 C8 117.5(5) . . ?
C9 C8 C12 119.0(5) . 7_557 ?
C9 C8 C7 118.4(5) . . ?
C12 C8 C7 122.6(5) 7_557 . ?
C8 C9 C10 122.0(5) . . ?
C8 C9 H9 119.0 . . ?
C10 C9 H9 119.0 . . ?
C9 C10 C11 123.3(5) . . ?
C9 C10 C10 118.8(7) . 7_557 ?
C11 C10 C10 117.9(6) . 7_557 ?
C12 C11 C10 121.2(5) . . ?
C12 C11 H11 119.4 . . ?
C10 C11 H11 119.4 . . ?
C11 C12 C8 121.1(5) . 7_557 ?
C11 C12 H12 119.5 . . ?
C8 C12 H12 119.5 7_557 . ?
O2 C13 O1 126.2(6) . . ?
O2 C13 C14 118.1(5) . . ?
O1 C13 C14 115.7(5) . . ?
C16 C14 C15 119.1(5) . . ?
C16 C14 C13 121.0(5) . . ?
C15 C14 C13 119.9(5) . . ?
C14 C15 C14 121.6(7) 2 . ?
C14 C15 H15 119.2 2 . ?
C14 C15 H15 119.2 . . ?
C14 C16 C17 119.6(6) . . ?
C14 C16 H16 120.2 . . ?
C17 C16 H16 120.2 . . ?
O3 C17 C16 119.5(4) . 2 ?
O3 C17 C16 119.5(4) . . ?
C16 C17 C16 121.1(8) 2 . ?

loop_
_geom_bond_atom_site_label_1
_geom_bond_atom_site_label_2
_geom_bond_distance
_geom_bond_site_symmetry_2
_geom_bond_publ_flag
Ni1 N1 2.070(5) 5_576 ?
Ni1 N1 2.070(5) . ?
Ni1 O1 2.090(4) . ?
Ni1 O1 2.090(4) 5_576 ?
Ni1 O1W 2.100(4) . ?
Ni1 O1W 2.100(4) 5_576 ?
O1W H1A 0.8999 . ?
O1W H1B 0.8992 . ?
O1 C13 1.268(7) . ?
O2 C13 1.249(8) . ?
O3 C17 1.374(10) . ?
O3 H3A 0.9024 . ?
O4 C7 1.236(6) . ?
N1 C1 1.334(8) . ?
N1 C5 1.343(7) . ?
N2 C7 1.336(7) . ?
N2 C6 1.449(7) . ?
N2 H2 0.8600 . ?
C1 C2 1.374(9) . ?
C1 H1 0.9300 . ?
C2 C3 1.376(9) . ?
C2 H2A 0.9300 . ?
C3 C4 1.384(8) . ?
C3 H3 0.9300 . ?
C4 C5 1.373(7) . ?
C4 C6 1.514(7) . ?
C5 H5 0.9300 . ?
C6 H6A 0.9700 . ?
C6 H6B 0.9700 . ?
C7 C8 1.493(7) . ?
C8 C9 1.360(8) . ?
C8 C12 1.413(7) 7_557 ?
C9 C10 1.406(8) . ?
C9 H9 0.9300 . ?
C10 C11 1.422(8) . ?
C10 C10 1.426(10) 7_557 ?
C11 C12 1.349(8) . ?
C11 H11 0.9300 . ?
C12 C8 1.413(7) 7_557 ?
C12 H12 0.9300 . ?
C13 C14 1.515(7) . ?
C14 C16 1.381(8) . ?
C14 C15 1.381(6) . ?
C15 C14 1.381(6) 2 ?
C15 H15 0.9300 . ?
C16 C17 1.382(7) . ?
C16 H16 0.9300 . ?
C17 C16 1.382(7) 2 ?

loop_
_geom_hbond_atom_site_label_D
_geom_hbond_atom_site_label_H
_geom_hbond_atom_site_label_A
_geom_hbond_distance_DH
_geom_hbond_distance_HA
_geom_hbond_distance_DA
_geom_hbond_angle_DHA
_geom_hbond_site_symmetry_A
N2 H2 O2 0.86 2.29 3.111(6) 161 6_576
O1W H1A O4 0.90 1.91 2.793(5) 167 8_465
O1W H1B O2 0.90 1.81 2.684(6) 163 5_576
O3 H3A O2 0.90 2.37 3.219(7) 158 1_545

loop_
_geom_torsion_atom_site_label_1
_geom_torsion_atom_site_label_2
_geom_torsion_atom_site_label_3
_geom_torsion_atom_site_label_4
_geom_torsion
_geom_torsion_site_symmetry_1
_geom_torsion_site_symmetry_2
_geom_torsion_site_symmetry_3
_geom_torsion_site_symmetry_4
_geom_torsion_publ_flag
C5 N1 C1 C2 1.0(9) . . . . ?
Ni1 N1 C1 C2 -171.8(5) . . . . ?
N1 C1 C2 C3 -0.1(10) . . . . ?
C1 C2 C3 C4 -0.4(10) . . . . ?
C2 C3 C4 C5 -0.1(9) . . . . ?
C2 C3 C4 C6 178.8(6) . . . . ?
C1 N1 C5 C4 -1.5(8) . . . . ?
Ni1 N1 C5 C4 171.1(4) . . . . ?
C3 C4 C5 N1 1.1(8) . . . . ?
C6 C4 C5 N1 -177.8(5) . . . . ?
C7 N2 C6 C4 87.3(6) . . . . ?
C5 C4 C6 N2 150.9(5) . . . . ?
C3 C4 C6 N2 -28.0(8) . . . . ?
C6 N2 C7 O4 8.2(8) . . . . ?
C6 N2 C7 C8 -167.4(5) . . . . ?
O4 C7 C8 C9 -20.1(8) . . . . ?
N2 C7 C8 C9 155.6(5) . . . . ?
O4 C7 C8 C12 162.3(6) . . . 7_557 ?
N2 C7 C8 C12 -22.1(8) . . . 7_557 ?
C12 C8 C9 C10 0.7(9) 7_557 . . . ?
C7 C8 C9 C10 -177.1(5) . . . . ?
C8 C9 C10 C11 179.5(6) . . . . ?
C8 C9 C10 C10 -0.5(10) . . . 7_557 ?
C9 C10 C11 C12 179.7(6) . . . . ?
C10 C10 C11 C12 -0.4(11) 7_557 . . . ?
C10 C11 C12 C8 0.1(10) . . . 7_557 ?
Ni1 O1 C13 O2 31.8(9) . . . . ?
Ni1 O1 C13 C14 -146.5(4) . . . . ?
O2 C13 C14 C16 151.5(6) . . . . ?
O1 C13 C14 C16 -30.0(8) . . . . ?
O2 C13 C14 C15 -32.0(8) . . . . ?
O1 C13 C14 C15 146.5(5) . . . . ?
C16 C14 C15 C14 -1.2(4) . . . 2 ?
C13 C14 C15 C14 -177.8(5) . . . 2 ?
C15 C14 C16 C17 2.4(8) . . . . ?
C13 C14 C16 C17 179.0(4) . . . . ?
C14 C16 C17 O3 178.8(4) . . . . ?
C14 C16 C17 C16 -1.2(4) . . . 2 ?
